data_4070146
loop_
_publ_author_name
'Sun, Yan'
'Zhang, Zhengxing'
'Wang, Xu'
'Li, Xiaoqing'
'Weng, Linhong'
'Zhou, Xigeng'

_publ_section_title
;
 Lanthanide-Induced Diinsertion of Isocyanates into the N&#x2212;H Bond:
 Synthesis, Structure, and Reactivity of Organolanthanides Containing
 Diureido Ligands
;
_journal_issue 21
_journal_name_full Organometallics
_journal_page_first 6320
_journal_paper_doi 10.1021/om900631j
_journal_volume 28
_journal_year 2009
_chemical_formula_sum 'C37 H39 Er N6 O8'
_chemical_formula_weight 863.00
_chemical_name_systematic
; 
 ? 
;
_space_group_IT_number 15
_symmetry_cell_setting monoclinic
_symmetry_space_group_name_Hall '-C 2yc'
_symmetry_space_group_name_H-M 'C 1 2/c 1'
_atom_sites_solution_hydrogens geom
_atom_sites_solution_primary direct
_atom_sites_solution_secondary difmap
_audit_creation_method SHELXL-97
_cell_angle_alpha 90.00
_cell_angle_beta 101.751(6)
_cell_angle_gamma 90.00
_cell_formula_units_Z 8
_cell_length_a 22.733(10)
_cell_length_b 12.398(5)
_cell_length_c 29.170(12)
_cell_measurement_reflns_used 980
_cell_measurement_temperature 293(2)
_cell_measurement_theta_max 25.436
_cell_measurement_theta_min 2.705
_cell_volume 8049(6)
_computing_cell_refinement 'Bruker SMART'
_computing_data_collection 'Bruker SMART'
_computing_data_reduction 'Bruker SHELXTL'
_computing_molecular_graphics 'Bruker SHELXTL'
_computing_publication_material 'Bruker SHELXTL'
_computing_structure_refinement 'SHELXL-97 (Sheldrick, 1997)'
_computing_structure_solution 'SHELXS-97 (Sheldrick, 1990)'
_diffrn_ambient_temperature 293(2)
_diffrn_measured_fraction_theta_full 0.997
_diffrn_measured_fraction_theta_max 0.997
_diffrn_measurement_device_type 'CCD area detector'
_diffrn_measurement_method 'phi and omega scans'
_diffrn_radiation_monochromator graphite
_diffrn_radiation_source 'fine-focus sealed tube'
_diffrn_radiation_type MoK\a
_diffrn_radiation_wavelength 0.71073
_diffrn_reflns_av_R_equivalents 0.0472
_diffrn_reflns_av_sigmaI/netI 0.0589
_diffrn_reflns_limit_h_max 22
_diffrn_reflns_limit_h_min -26
_diffrn_reflns_limit_k_max 14
_diffrn_reflns_limit_k_min -14
_diffrn_reflns_limit_l_max 34
_diffrn_reflns_limit_l_min -29
_diffrn_reflns_number 16287
_diffrn_reflns_theta_full 25.01
_diffrn_reflns_theta_max 25.01
_diffrn_reflns_theta_min 1.43
_exptl_absorpt_coefficient_mu 2.140
_exptl_absorpt_correction_T_max 0.7396
_exptl_absorpt_correction_T_min 0.5214
_exptl_absorpt_correction_type multi-scan
_exptl_absorpt_process_details sadabs
_exptl_crystal_colour orange
_exptl_crystal_density_diffrn 1.424
_exptl_crystal_density_method 'not measured'
_exptl_crystal_description prism
_exptl_crystal_F_000 3480
_exptl_crystal_size_max 0.35
_exptl_crystal_size_mid 0.25
_exptl_crystal_size_min 0.15
_refine_diff_density_max 1.349
_refine_diff_density_min -0.793
_refine_diff_density_rms 0.172
_refine_ls_extinction_method none
_refine_ls_goodness_of_fit_ref 1.069
_refine_ls_hydrogen_treatment mixed
_refine_ls_matrix_type full
_refine_ls_number_parameters 411
_refine_ls_number_reflns 7084
_refine_ls_number_restraints 16
_refine_ls_restrained_S_all 1.069
_refine_ls_R_factor_all 0.1125
_refine_ls_R_factor_gt 0.0747
_refine_ls_shift/su_max 0.001
_refine_ls_shift/su_mean 0.000
_refine_ls_structure_factor_coef Fsqd
_refine_ls_weighting_details 'calc w=1/[\s^2^(Fo^2^)+(0.2000P)^2^+0.0000P] where P=(Fo^2^+2Fc^2^)/3'
_refine_ls_weighting_scheme calc
_refine_ls_wR_factor_gt 0.2796
_refine_ls_wR_factor_ref 0.3116
_reflns_number_gt 4199
_reflns_number_total 7084
_reflns_threshold_expression >2sigma(I)
_cod_data_source_file om900631j_si_002.cif
_cod_data_source_block f80403b
_cod_depositor_comments
;
The following automatic conversions were performed:

'_symmetry_cell_setting' value 'Monoclinic' changed to 'monoclinic'
according to /home/saulius/struct/CIF-dictionaries/cif_core.dic
dictionary named 'cif_core.dic' version 2.4.2 from 2011-04-26.

Automatic conversion script
Id: cif_fix_values 1715 2011-07-08 13:25:40Z adriana 
;
_cod_original_sg_symbol_H-M C2/c
_cod_database_code 4070146

loop_
_symmetry_equiv_pos_as_xyz
'x, y, z'
'-x, y, -z+1/2'
'x+1/2, y+1/2, z'
'-x+1/2, y+1/2, -z+1/2'
'-x, -y, -z'
'x, -y, z-1/2'
'-x+1/2, -y+1/2, -z'
'x+1/2, -y+1/2, z-1/2'

loop_
_atom_site_label
_atom_site_type_symbol
_atom_site_fract_x
_atom_site_fract_y
_atom_site_fract_z
_atom_site_U_iso_or_equiv
_atom_site_adp_type
_atom_site_occupancy
_atom_site_symmetry_multiplicity
_atom_site_calc_flag
_atom_site_refinement_flags
Er1 Er 0.27993(3) -0.00483(4) 0.820787(18) 0.0549(3) Uani 1 1 d .
N1 N 0.3832(5) -0.0464(13) 0.8521(4) 0.086(4) Uani 1 1 d .
N2 N 0.3530(5) -0.0308(11) 0.7753(4) 0.075(3) Uani 1 1 d .
N3 N 0.3069(5) -0.0105(7) 0.6958(3) 0.053(2) Uani 1 1 d .
N4 N 0.2048(6) 0.0124(10) 0.6657(5) 0.073(4) Uani 1 1 d D
H4' H 0.194(5) -0.034(6) 0.644(3) 0.088 Uiso 1 1 d D
N5 N 0.3558(8) 0.022(2) 0.5152(5) 0.118(7) Uani 1 1 d .
N6 N -0.0384(7) 0.111(2) 0.6534(6) 0.152(8) Uani 1 1 d .
O1 O 0.4046(5) -0.0426(13) 0.7158(3) 0.111(4) Uani 1 1 d .
O2 O 0.2381(4) 0.0101(8) 0.7436(3) 0.078(3) Uani 1 1 d .
O3 O 0.3769(11) -0.056(3) 0.5002(6) 0.237(14) Uani 1 1 d .
O4 O 0.3468(7) 0.1035(19) 0.4946(5) 0.166(8) Uani 1 1 d .
O5 O -0.0686(6) 0.142(2) 0.6165(6) 0.222(12) Uani 1 1 d .
O6 O -0.0593(6) 0.135(3) 0.6873(6) 0.257(16) Uani 1 1 d .
C1 C 0.3086(7) 0.1473(7) 0.8856(4) 0.185(13) Uani 1 1 d G
H1A H 0.3348 0.1303 0.9135 0.222 Uiso 1 1 calc R
C2 C 0.2452(6) 0.1340(6) 0.8761(5) 0.178(15) Uani 1 1 d G
H2A H 0.2227 0.1068 0.8967 0.214 Uiso 1 1 calc R
C3 C 0.2224(6) 0.1695(5) 0.8296(6) 0.27(2) Uani 1 1 d G
H3A H 0.1822 0.1696 0.8144 0.324 Uiso 1 1 calc R
C4 C 0.2716(8) 0.2047(5) 0.8103(5) 0.38(5) Uani 1 1 d G
H4A H 0.2694 0.2319 0.7803 0.457 Uiso 1 1 calc R
C5 C 0.3249(6) 0.1910(6) 0.8449(6) 0.164(12) Uani 1 1 d G
H5A H 0.3637 0.2077 0.8415 0.197 Uiso 1 1 calc R
C6 C 0.1898(4) -0.1089(7) 0.8432(5) 0.116(7) Uani 1 1 d G
H6A H 0.1563 -0.0677 0.8455 0.139 Uiso 1 1 calc R
C7 C 0.2012(5) -0.1577(6) 0.8018(4) 0.107(6) Uani 1 1 d G
H7A H 0.1765 -0.1541 0.7722 0.129 Uiso 1 1 calc R
C8 C 0.2570(6) -0.2129(5) 0.8136(4) 0.091(5) Uani 1 1 d G
H8A H 0.2752 -0.2519 0.7930 0.109 Uiso 1 1 calc R
C9 C 0.2800(6) -0.1983(5) 0.8622(4) 0.110(6) Uani 1 1 d G
H9A H 0.3160 -0.2260 0.8791 0.132 Uiso 1 1 calc R
C10 C 0.2385(7) -0.1340(6) 0.8805(3) 0.124(9) Uani 1 1 d G
H10A H 0.2425 -0.1121 0.9115 0.149 Uiso 1 1 calc R
C11 C 0.4010(6) -0.0552(13) 0.8115(4) 0.069(4) Uani 1 1 d .
C12 C 0.4262(7) -0.0609(16) 0.8932(5) 0.090(5) Uani 1 1 d .
H12A H 0.4135 -0.0575 0.9215 0.107 Uiso 1 1 calc R
C13 C 0.4833(6) -0.0789(17) 0.8945(5) 0.100(6) Uani 1 1 d .
H13A H 0.5104 -0.0846 0.9229 0.120 Uiso 1 1 calc R
C14 C 0.5026(8) -0.0894(19) 0.8519(5) 0.120(7) Uani 1 1 d .
H14A H 0.5424 -0.1062 0.8513 0.144 Uiso 1 1 calc R
C15 C 0.4610(6) -0.0740(16) 0.8112(4) 0.089(5) Uani 1 1 d .
H15A H 0.4734 -0.0763 0.7827 0.106 Uiso 1 1 calc R
C16 C 0.3608(6) -0.0323(14) 0.7317(4) 0.073(4) Uani 1 1 d .
C17 C 0.3170(6) -0.0030(8) 0.6484(4) 0.050(3) Uani 1 1 d .
C18 C 0.3272(7) -0.0978(11) 0.6257(4) 0.073(4) Uani 1 1 d .
H18A H 0.3256 -0.1642 0.6402 0.087 Uiso 1 1 calc R
C19 C 0.3399(7) -0.0926(16) 0.5813(6) 0.090(5) Uani 1 1 d .
H19A H 0.3456 -0.1548 0.5649 0.108 Uiso 1 1 calc R
C20 C 0.3437(8) 0.0089(16) 0.5622(5) 0.089(6) Uani 1 1 d .
C21 C 0.3353(7) 0.0985(16) 0.5847(5) 0.093(5) Uani 1 1 d .
H21A H 0.3374 0.1647 0.5701 0.111 Uiso 1 1 calc R
C22 C 0.3232(6) 0.0956(13) 0.6310(5) 0.077(4) Uani 1 1 d .
H22A H 0.3198 0.1581 0.6479 0.092 Uiso 1 1 calc R
C23 C 0.2502(6) 0.0007(9) 0.7042(5) 0.062(3) Uani 1 1 d D
C24 C 0.1444(4) 0.0402(12) 0.6662(4) 0.076(4) Uani 1 1 d G
C25 C 0.1074(5) 0.0502(16) 0.6222(3) 0.26(2) Uani 1 1 d G
H25A H 0.1228 0.0378 0.5955 0.315 Uiso 1 1 calc R
C26 C 0.0474(5) 0.0787(17) 0.6182(3) 0.185(13) Uani 1 1 d G
H26A H 0.0227 0.0855 0.5887 0.222 Uiso 1 1 calc R
C27 C 0.0245(4) 0.0973(14) 0.6582(4) 0.101(6) Uani 1 1 d G
C28 C 0.0616(5) 0.0873(17) 0.7022(3) 0.179(13) Uani 1 1 d G
H28A H 0.0462 0.0996 0.7289 0.214 Uiso 1 1 calc R
C29 C 0.1215(5) 0.0587(16) 0.7062(3) 0.185(12) Uani 1 1 d G
H29A H 0.1463 0.0520 0.7356 0.223 Uiso 1 1 calc R
O7 O 0.1972(8) 0.9963(11) 0.5586(5) 0.124(6) Uani 1 1 d D
C30 C 0.1746(9) 0.901(2) 0.5387(8) 0.187(15) Uani 1 1 d D
H30A H 0.1344 0.8892 0.5442 0.224 Uiso 1 1 calc R
H30B H 0.1997 0.8413 0.5526 0.224 Uiso 1 1 calc R
C31 C 0.173(2) 0.905(3) 0.4866(8) 0.28(3) Uani 1 1 d D
H31A H 0.2125 0.8976 0.4793 0.340 Uiso 1 1 calc R
H31B H 0.1457 0.8528 0.4692 0.340 Uiso 1 1 calc R
C32 C 0.150(3) 1.017(3) 0.4794(9) 0.39(5) Uani 1 1 d D
H32A H 0.1079 1.0211 0.4816 0.467 Uiso 1 1 calc R
H32B H 0.1549 1.0457 0.4495 0.467 Uiso 1 1 calc R
C33 C 0.1897(9) 1.070(2) 0.5193(9) 0.160(11) Uani 1 1 d D
H33A H 0.2283 1.0866 0.5116 0.192 Uiso 1 1 calc R
H33B H 0.1717 1.1373 0.5270 0.192 Uiso 1 1 calc R
O8 O 0.9898(19) 0.881(3) 0.5372(19) 0.395(19) Uiso 1 1 d D
C34 C 0.984(3) 0.802(5) 0.4996(13) 0.44(5) Uiso 1 1 d D
H34A H 1.0144 0.8134 0.4811 0.533 Uiso 1 1 calc R
H34B H 0.9446 0.8062 0.4792 0.533 Uiso 1 1 calc R
C35 C 0.993(2) 0.694(3) 0.524(2) 0.39(3) Uiso 1 1 d D
H35A H 1.0266 0.6565 0.5156 0.463 Uiso 1 1 calc R
H35B H 0.9571 0.6496 0.5140 0.463 Uiso 1 1 calc R
C36 C 1.004(3) 0.712(4) 0.5764(19) 0.43(3) Uiso 1 1 d D
H36A H 0.9867 0.6566 0.5930 0.518 Uiso 1 1 calc R
H36B H 1.0461 0.7227 0.5903 0.518 Uiso 1 1 calc R
C37 C 0.969(3) 0.815(5) 0.571(2) 0.52(5) Uiso 1 1 d D
H37A H 0.9262 0.7998 0.5609 0.628 Uiso 1 1 calc R
H37B H 0.9744 0.8523 0.6011 0.628 Uiso 1 1 calc R

loop_
_atom_site_aniso_label
_atom_site_aniso_U_11
_atom_site_aniso_U_22
_atom_site_aniso_U_33
_atom_site_aniso_U_23
_atom_site_aniso_U_13
_atom_site_aniso_U_12
Er1 0.0713(5) 0.0583(4) 0.0419(4) -0.0023(2) 0.0276(3) -0.0041(3)
N1 0.065(7) 0.161(11) 0.039(6) 0.011(7) 0.025(5) 0.012(7)
N2 0.057(6) 0.124(9) 0.049(6) 0.016(6) 0.022(5) 0.005(6)
N3 0.061(6) 0.070(7) 0.033(5) -0.004(4) 0.019(4) -0.014(5)
N4 0.062(6) 0.119(11) 0.041(6) 0.000(5) 0.015(5) 0.007(6)
N5 0.093(10) 0.22(2) 0.044(8) 0.019(10) 0.023(8) -0.018(12)
N6 0.084(11) 0.29(3) 0.080(11) -0.017(14) 0.006(10) -0.021(14)
O1 0.068(6) 0.227(13) 0.047(5) 0.014(7) 0.032(5) 0.026(8)
O2 0.066(5) 0.133(10) 0.041(5) 0.003(4) 0.024(4) 0.006(5)
O3 0.22(2) 0.44(4) 0.080(11) -0.013(17) 0.098(13) 0.10(2)
O4 0.137(13) 0.29(2) 0.073(9) 0.061(12) 0.039(8) -0.001(14)
O5 0.072(9) 0.48(4) 0.106(11) -0.041(16) -0.001(8) 0.040(14)
O6 0.091(11) 0.58(5) 0.103(12) 0.028(19) 0.032(9) 0.061(18)
C1 0.19(3) 0.18(3) 0.16(2) -0.12(2) -0.02(2) -0.01(2)
C2 0.35(4) 0.064(11) 0.19(2) -0.049(14) 0.22(3) -0.024(18)
C3 0.17(3) 0.40(6) 0.24(4) -0.17(4) 0.05(3) -0.16(3)
C4 0.97(13) 0.054(13) 0.079(15) 0.001(11) 0.00(4) 0.11(3)
C5 0.26(3) 0.086(15) 0.18(2) -0.039(15) 0.12(3) -0.048(18)
C6 0.099(13) 0.088(13) 0.18(2) -0.044(13) 0.087(14) -0.032(10)
C7 0.092(12) 0.143(17) 0.078(11) 0.006(10) -0.004(9) -0.063(12)
C8 0.125(14) 0.052(8) 0.110(14) -0.003(8) 0.060(11) -0.025(9)
C9 0.105(14) 0.123(15) 0.093(13) 0.047(11) -0.004(11) -0.012(11)
C10 0.23(3) 0.091(13) 0.072(11) -0.014(9) 0.079(14) -0.085(15)
C11 0.073(8) 0.106(11) 0.034(6) -0.007(6) 0.024(6) -0.023(8)
C12 0.088(11) 0.142(15) 0.044(8) -0.008(8) 0.026(7) -0.018(10)
C13 0.062(9) 0.188(19) 0.053(8) 0.017(10) 0.017(7) 0.001(10)
C14 0.079(10) 0.22(2) 0.063(10) 0.011(12) 0.010(8) -0.011(13)
C15 0.060(8) 0.166(17) 0.045(8) 0.012(8) 0.024(7) -0.010(9)
C16 0.053(7) 0.127(12) 0.042(7) 0.001(7) 0.018(6) 0.019(7)
C17 0.064(7) 0.059(7) 0.030(5) -0.001(5) 0.018(5) -0.011(5)
C18 0.112(11) 0.066(8) 0.039(7) -0.016(6) 0.015(7) -0.018(8)
C19 0.086(10) 0.109(14) 0.078(11) -0.028(10) 0.024(8) -0.005(10)
C20 0.080(10) 0.16(2) 0.032(7) -0.024(9) 0.019(7) 0.000(10)
C21 0.106(12) 0.129(15) 0.051(8) 0.040(9) 0.033(8) -0.005(10)
C22 0.085(9) 0.077(10) 0.079(9) -0.001(7) 0.043(8) -0.010(7)
C23 0.065(7) 0.078(9) 0.048(7) 0.014(6) 0.020(6) -0.020(6)
C24 0.066(9) 0.088(9) 0.077(10) 0.011(8) 0.019(8) -0.009(7)
C25 0.094(15) 0.63(6) 0.056(12) -0.06(2) 0.004(11) 0.13(3)
C26 0.103(15) 0.39(4) 0.059(11) -0.049(19) 0.015(11) -0.01(2)
C27 0.057(9) 0.182(19) 0.068(10) -0.001(10) 0.025(8) -0.006(10)
C28 0.089(13) 0.38(4) 0.075(13) 0.035(18) 0.033(11) 0.07(2)
C29 0.102(16) 0.37(4) 0.095(16) -0.06(2) 0.040(13) 0.00(2)
O7 0.132(13) 0.166(17) 0.082(10) 0.001(7) 0.044(9) 0.006(9)
C30 0.086(14) 0.30(4) 0.18(2) -0.08(2) 0.032(14) -0.12(2)
C31 0.34(5) 0.42(7) 0.10(2) -0.10(3) 0.05(3) 0.03(5)
C32 0.65(13) 0.39(9) 0.10(3) -0.04(3) -0.01(5) 0.21(7)
C33 0.091(15) 0.22(3) 0.17(2) 0.07(2) 0.031(16) 0.039(17)

loop_
_atom_type_symbol
_atom_type_description
_atom_type_scat_dispersion_real
_atom_type_scat_dispersion_imag
_atom_type_scat_source
C C 0.0033 0.0016 'International Tables Vol C Tables 4.2.6.8 and 6.1.1.4'
H H 0.0000 0.0000 'International Tables Vol C Tables 4.2.6.8 and 6.1.1.4'
N N 0.0061 0.0033 'International Tables Vol C Tables 4.2.6.8 and 6.1.1.4'
O O 0.0106 0.0060 'International Tables Vol C Tables 4.2.6.8 and 6.1.1.4'
Er Er -0.2586 4.9576 'International Tables Vol C Tables 4.2.6.8 and 6.1.1.4'

loop_
_geom_angle_atom_site_label_1
_geom_angle_atom_site_label_2
_geom_angle_atom_site_label_3
_geom_angle
O2 Er1 N2 69.6(4)
O2 Er1 N1 125.2(3)
N2 Er1 N1 55.6(4)
O2 Er1 C3 84.9(4)
N2 Er1 C3 127.3(5)
N1 Er1 C3 128.5(5)
O2 Er1 C7 73.5(3)
N2 Er1 C7 108.4(4)
N1 Er1 C7 120.4(5)
C3 Er1 C7 107.1(4)
O2 Er1 C2 116.4(4)
N2 Er1 C2 141.5(4)
N1 Er1 C2 107.7(5)
C3 Er1 C2 31.97(9)
C7 Er1 C2 109.6(3)
O2 Er1 C6 95.6(4)
N2 Er1 C6 138.9(4)
N1 Er1 C6 123.7(4)
C3 Er1 C6 87.1(3)
C7 Er1 C6 31.68(8)
C2 Er1 C6 79.5(2)
O2 Er1 C4 78.3(4)
N2 Er1 C4 96.5(5)
N1 Er1 C4 107.5(5)
C3 Er1 C4 31.78(9)
C7 Er1 C4 132.2(5)
C2 Er1 C4 52.36(13)
C6 Er1 C4 118.5(3)
O2 Er1 C8 88.0(4)
N2 Er1 C8 88.4(4)
N1 Er1 C8 89.0(5)
C3 Er1 C8 137.4(4)
C7 Er1 C8 31.56(6)
C2 Er1 C8 128.4(3)
C6 Er1 C8 51.94(10)
C4 Er1 C8 162.7(5)
O2 Er1 C1 129.9(4)
N2 Er1 C1 113.6(5)
N1 Er1 C1 78.6(5)
C3 Er1 C1 52.18(12)
C7 Er1 C1 137.0(3)
C2 Er1 C1 31.39(8)
C6 Er1 C1 105.3(3)
C4 Er1 C1 51.66(11)
C8 Er1 C1 140.3(4)
O2 Er1 C5 104.3(4)
N2 Er1 C5 89.8(4)
N1 Er1 C5 78.6(5)
C3 Er1 C5 51.99(12)
C7 Er1 C5 158.8(4)
C2 Er1 C5 51.75(12)
C6 Er1 C5 131.3(3)
C4 Er1 C5 31.12(6)
C8 Er1 C5 166.1(5)
C1 Er1 C5 30.92(7)
O2 Er1 C10 124.3(4)
N2 Er1 C10 132.0(4)
N1 Er1 C10 94.0(4)
C3 Er1 C10 100.6(3)
C7 Er1 C10 51.75(11)
C2 Er1 C10 78.5(2)
C6 Er1 C10 31.13(7)
C4 Er1 C10 130.1(3)
C8 Er1 C10 51.31(11)
C1 Er1 C10 91.7(3)
C5 Er1 C10 122.6(3)
C11 N1 C12 117.9(12)
C11 N1 Er1 97.4(8)
C12 N1 Er1 144.7(9)
C16 N2 C11 119.4(11)
C16 N2 Er1 142.7(9)
C11 N2 Er1 97.8(7)
C23 N3 C17 120.1(10)
C23 N3 C16 125.0(10)
C17 N3 C16 114.8(10)
C23 N4 C24 125.8(13)
C23 N4 H4' 126(3)
C24 N4 H4' 93(8)
O4 N5 O3 123(2)
O4 N5 C20 122(2)
O3 N5 C20 115(2)
O5 N6 O6 113(2)
O5 N6 C27 120.2(17)
O6 N6 C27 120.1(15)
C23 O2 Er1 141.8(9)
C2 C1 C5 108.0
C2 C1 Er1 71.8(2)
C5 C1 Er1 75.21(15)
C2 C1 H1A 126.0
C5 C1 H1A 126.0
Er1 C1 H1A 118.9
C3 C2 C1 108.0
C3 C2 Er1 73.1(2)
C1 C2 Er1 76.9(2)
C3 C2 H2A 126.0
C1 C2 H2A 126.0
Er1 C2 H2A 116.1
C2 C3 C4 108.0
C2 C3 Er1 74.9(2)
C4 C3 Er1 76.13(14)
C2 C3 H3A 126.0
C4 C3 H3A 126.0
Er1 C3 H3A 115.2
C5 C4 C3 108.0
C5 C4 Er1 76.6(3)
C3 C4 Er1 72.09(17)
C5 C4 H4A 126.0
C3 C4 H4A 126.0
Er1 C4 H4A 117.3
C4 C5 C1 108.0
C4 C5 Er1 72.3(3)
C1 C5 Er1 73.88(18)
C4 C5 H5A 126.0
C1 C5 H5A 126.0
Er1 C5 H5A 119.6
C10 C6 C7 108.0
C10 C6 Er1 76.8(3)
C7 C6 Er1 73.14(17)
C10 C6 H6A 126.0
C7 C6 H6A 126.0
Er1 C6 H6A 116.2
C8 C7 C6 108.0
C8 C7 Er1 76.0(2)
C6 C7 Er1 75.19(17)
C8 C7 H7A 126.0
C6 C7 H7A 126.0
Er1 C7 H7A 115.1
C9 C8 C7 108.0
C9 C8 Er1 76.6(2)
C7 C8 Er1 72.5(2)
C9 C8 H8A 126.0
C7 C8 H8A 126.0
Er1 C8 H8A 117.0
C10 C9 C8 108.0
C10 C9 Er1 74.21(17)
C8 C9 Er1 72.5(2)
C10 C9 H9A 126.0
C8 C9 H9A 126.0
Er1 C9 H9A 119.2
C9 C10 C6 108.0
C9 C10 Er1 75.07(18)
C6 C10 Er1 72.1(3)
C9 C10 H10A 126.0
C6 C10 H10A 126.0
Er1 C10 H10A 118.7
N1 C11 C15 119.7(12)
N1 C11 N2 109.0(12)
C15 C11 N2 130.9(11)
N1 C11 Er1 55.4(7)
C15 C11 Er1 174.3(10)
N2 C11 Er1 53.7(6)
C13 C12 N1 124.3(13)
C13 C12 H12A 117.9
N1 C12 H12A 117.9
C12 C13 C14 118.5(14)
C12 C13 H13A 120.8
C14 C13 H13A 120.8
C15 C14 C13 117.9(16)
C15 C14 H14A 121.1
C13 C14 H14A 121.1
C14 C15 C11 121.6(13)
C14 C15 H15A 119.2
C11 C15 H15A 119.2
O1 C16 N2 131.7(13)
O1 C16 N3 112.8(11)
N2 C16 N3 115.4(11)
C22 C17 C18 123.1(12)
C22 C17 N3 118.0(10)
C18 C17 N3 118.4(10)
C19 C18 C17 119.6(14)
C19 C18 H18A 120.2
C17 C18 H18A 120.2
C18 C19 C20 117.4(15)
C18 C19 H19A 121.3
C20 C19 H19A 121.3
C21 C20 C19 122.4(15)
C21 C20 N5 116.5(19)
C19 C20 N5 121.1(17)
C20 C21 C22 121.4(16)
C20 C21 H21A 119.3
C22 C21 H21A 119.3
C17 C22 C21 115.8(14)
C17 C22 H22A 122.1
C21 C22 H22A 122.1
O2 C23 N3 124.6(12)
O2 C23 N4 118.6(14)
N3 C23 N4 116.4(13)
C25 C24 C29 120.0
C25 C24 N4 114.6(9)
C29 C24 N4 125.4(9)
C26 C25 C24 120.0
C26 C25 H25A 120.0
C24 C25 H25A 120.0
C27 C26 C25 120.0
C27 C26 H26A 120.0
C25 C26 H26A 120.0
C26 C27 C28 120.0
C26 C27 N6 118.7(11)
C28 C27 N6 120.7(11)
C29 C28 C27 120.0
C29 C28 H28A 120.0
C27 C28 H28A 120.0
C28 C29 C24 120.0
C28 C29 H29A 120.0
C24 C29 H29A 120.0
C30 O7 C33 103.8(17)
O7 C30 C31 108.8(16)
O7 C30 H30A 109.9
C31 C30 H30A 109.9
O7 C30 H30B 109.9
C31 C30 H30B 109.9
H30A C30 H30B 108.3
C32 C31 C30 97(2)
C32 C31 H31A 112.4
C30 C31 H31A 112.4
C32 C31 H31B 112.4
C30 C31 H31B 112.4
H31A C31 H31B 110.0
C31 C32 C33 100(2)
C31 C32 H32A 111.9
C33 C32 H32A 111.9
C31 C32 H32B 111.9
C33 C32 H32B 111.9
H32A C32 H32B 109.6
O7 C33 C32 106.9(17)
O7 C33 H33A 110.3
C32 C33 H33A 110.3
O7 C33 H33B 110.3
C32 C33 H33B 110.3
H33A C33 H33B 108.6
C37 O8 C34 99(4)
O8 C34 C35 105.1(18)
O8 C34 H34A 110.7
C35 C34 H34A 110.7
O8 C34 H34B 110.7
C35 C34 H34B 110.7
H34A C34 H34B 108.8
C34 C35 C36 108.5(17)
C34 C35 H35A 110.0
C36 C35 H35A 110.0
C34 C35 H35B 110.0
C36 C35 H35B 110.0
H35A C35 H35B 108.4
C37 C36 C35 93(4)
C37 C36 H36A 113.1
C35 C36 H36A 113.1
C37 C36 H36B 113.1
C35 C36 H36B 113.1
H36A C36 H36B 110.5
O8 C37 C36 108(2)
O8 C37 H37A 110.2
C36 C37 H37A 110.2
O8 C37 H37B 110.2
C36 C37 H37B 110.2
H37A C37 H37B 108.5

loop_
_geom_bond_atom_site_label_1
_geom_bond_atom_site_label_2
_geom_bond_distance
Er1 O2 2.266(9)
Er1 N2 2.350(11)
Er1 N1 2.396(11)
Er1 C3 2.566(8)
Er1 C7 2.588(7)
Er1 C2 2.589(7)
Er1 C6 2.614(7)
Er1 C4 2.618(7)
Er1 C8 2.632(5)
Er1 C1 2.655(7)
Er1 C5 2.672(6)
Er1 C10 2.674(7)
N1 C11 1.333(14)
N1 C12 1.395(17)
N2 C16 1.319(16)
N2 C11 1.388(17)
N3 C23 1.366(18)
N3 C17 1.450(14)
N3 C16 1.465(16)
N4 C23 1.37(2)
N4 C24 1.417(15)
N4 H4' 0.859(10)
N5 O4 1.17(3)
N5 O3 1.20(3)
N5 C20 1.46(2)
N6 O5 1.21(2)
N6 O6 1.218(19)
N6 C27 1.418(18)
O1 C16 1.190(15)
O2 C23 1.241(17)
C1 C2 1.4200
C1 C5 1.4200
C1 H1A 0.9300
C2 C3 1.4200
C2 H2A 0.9300
C3 C4 1.4200
C3 H3A 0.9300
C4 C5 1.4200
C4 H4A 0.9300
C5 H5A 0.9300
C6 C10 1.4200
C6 C7 1.4200
C6 H6A 0.9300
C7 C8 1.4200
C7 H7A 0.9300
C8 C9 1.4200
C8 H8A 0.9300
C9 C10 1.4200
C9 H9A 0.9300
C10 H10A 0.9300
C11 C15 1.387(18)
C12 C13 1.311(19)
C12 H12A 0.9300
C13 C14 1.41(2)
C13 H13A 0.9300
C14 C15 1.372(19)
C14 H14A 0.9300
C15 H15A 0.9300
C17 C22 1.343(17)
C17 C18 1.393(17)
C18 C19 1.385(19)
C18 H18A 0.9300
C19 C20 1.39(2)
C19 H19A 0.9300
C20 C21 1.32(2)
C21 C22 1.433(18)
C21 H21A 0.9300
C22 H22A 0.9300
C24 C25 1.3900
C24 C29 1.3900
C25 C26 1.3900
C25 H25A 0.9300
C26 C27 1.3900
C26 H26A 0.9300
C27 C28 1.3900
C28 C29 1.3900
C28 H28A 0.9300
C29 H29A 0.9300
O7 C30 1.373(16)
O7 C33 1.451(16)
C30 C31 1.513(17)
C30 H30A 0.9700
C30 H30B 0.9700
C31 C32 1.475(19)
C31 H31A 0.9700
C31 H31B 0.9700
C32 C33 1.482(19)
C32 H32A 0.9700
C32 H32B 0.9700
C33 H33A 0.9700
C33 H33B 0.9700
O8 C37 1.44(2)
O8 C34 1.46(2)
C34 C35 1.51(2)
C34 H34A 0.9700
C34 H34B 0.9700
C35 C36 1.52(2)
C35 H35A 0.9700
C35 H35B 0.9700
C36 C37 1.50(2)
C36 H36A 0.9700
C36 H36B 0.9700
C37 H37A 0.9700
C37 H37B 0.9700

loop_
_geom_hbond_atom_site_label_D
_geom_hbond_atom_site_label_H
_geom_hbond_atom_site_label_A
_geom_hbond_distance_DH
_geom_hbond_distance_HA
_geom_hbond_distance_DA
_geom_hbond_angle_DHA
_geom_hbond_site_symmetry_A
N4 H4' O7 0.859(10) 2.52(13) 3.098(19) 125(13) 1_545
